data_4076779
loop_
_publ_author_name
'Patton, Jasson T.'
'Bokota, Marilyn M.'
'Abboud, Khalil A.'

_publ_section_title
;
 Indium-Bridged Chelating Diamide Group IV Metal Olefin Polymerization
 Catalysts
;
_journal_issue 10
_journal_name_full Organometallics
_journal_page_first 2145
_journal_paper_doi 10.1021/om020021x
_journal_volume 21
_journal_year 2002
_chemical_formula_sum 'C35 H59 In N4'
_chemical_formula_weight 650.68
_chemical_name_systematic
;
  ?
;
_space_group_IT_number 2
_symmetry_cell_setting triclinic
_symmetry_space_group_name_Hall '-P 1'
_symmetry_space_group_name_H-M 'P -1'
_atom_sites_solution_hydrogens geom
_atom_sites_solution_primary direct
_atom_sites_solution_secondary difmap
_audit_creation_method SHELXL-97
_cell_angle_alpha 105.334(1)
_cell_angle_beta 99.087(1)
_cell_angle_gamma 103.358(1)
_cell_formula_units_Z 2
_cell_length_a 9.4828(6)
_cell_length_b 11.4576(7)
_cell_length_c 17.958(1)
_cell_measurement_temperature 173(2)
_cell_volume 1780.19(19)
_computing_cell_refinement 'Bruker SMART'
_computing_data_collection 'Bruker SMART'
_computing_data_reduction 'Bruker SHELXTL'
_computing_molecular_graphics 'Bruker SHELXTL'
_computing_publication_material 'Bruker SHELXTL'
_computing_structure_refinement 'SHELXL-97 (Sheldrick, 1997)'
_computing_structure_solution 'SHELXS-97 (Sheldrick, 1990)'
_diffrn_ambient_temperature 173(2)
_diffrn_measured_fraction_theta_full 0.971
_diffrn_measured_fraction_theta_max 0.971
_diffrn_measurement_device_type 'CCD area detector'
_diffrn_measurement_method 'phi and omega scans'
_diffrn_radiation_monochromator graphite
_diffrn_radiation_source 'normal-focus sealed tube'
_diffrn_radiation_type MoK\a
_diffrn_radiation_wavelength 0.71073
_diffrn_reflns_av_R_equivalents 0.0379
_diffrn_reflns_av_sigmaI/netI 0.0404
_diffrn_reflns_limit_h_max 6
_diffrn_reflns_limit_h_min -12
_diffrn_reflns_limit_k_max 14
_diffrn_reflns_limit_k_min -14
_diffrn_reflns_limit_l_max 23
_diffrn_reflns_limit_l_min -18
_diffrn_reflns_number 12199
_diffrn_reflns_theta_full 27.50
_diffrn_reflns_theta_max 27.50
_diffrn_reflns_theta_min 1.92
_diffrn_standards_decay_% none
_exptl_absorpt_coefficient_mu 0.691
_exptl_absorpt_correction_T_max 0.9208
_exptl_absorpt_correction_T_min 0.8827
_exptl_absorpt_correction_type integration
_exptl_crystal_colour Colorless
_exptl_crystal_density_diffrn 1.214
_exptl_crystal_density_method 'not measured'
_exptl_crystal_description Plates
_exptl_crystal_F_000 692
_exptl_crystal_size_max 0.20
_exptl_crystal_size_mid 0.19
_exptl_crystal_size_min 0.15
_refine_diff_density_max 0.504
_refine_diff_density_min -0.468
_refine_diff_density_rms 0.062
_refine_ls_extinction_method none
_refine_ls_goodness_of_fit_ref 1.029
_refine_ls_hydrogen_treatment mixed
_refine_ls_matrix_type full
_refine_ls_number_parameters 384
_refine_ls_number_reflns 7941
_refine_ls_number_restraints 0
_refine_ls_restrained_S_all 1.029
_refine_ls_R_factor_all 0.0336
_refine_ls_R_factor_gt 0.0296
_refine_ls_shift/su_max 0.003
_refine_ls_shift/su_mean 0.000
_refine_ls_structure_factor_coef Fsqd
_refine_ls_weighting_details 'calc w=1/[\s^2^(Fo^2^)+(0.0404P)^2^+0.6141P] where P=(Fo^2^+2Fc^2^)/3'
_refine_ls_weighting_scheme calc
_refine_ls_wR_factor_gt 0.0752
_refine_ls_wR_factor_ref 0.0786
_reflns_number_gt 7252
_reflns_number_total 7941
_reflns_threshold_expression >2sigma(I)
_cod_data_source_file om020021x.cif
_cod_data_source_block 4
_cod_depositor_comments
;
The following automatic conversions were performed:

'_symmetry_cell_setting' value 'Triclinic' changed to 'triclinic'
according to /home/saulius/struct/CIF-dictionaries/cif_core.dic
dictionary named 'cif_core.dic' version 2.4.1 from 2010-06-29.

Automatic conversion script
Id: cif_fix_values 1715 2011-07-08 13:25:40Z adriana 
;
_cod_original_cell_volume 1780.2(2)
_cod_original_sg_symbol_H-M P-1
_cod_database_code 4076779

loop_
_symmetry_equiv_pos_as_xyz
'x, y, z'
'-x, -y, -z'

loop_
_atom_site_label
_atom_site_type_symbol
_atom_site_fract_x
_atom_site_fract_y
_atom_site_fract_z
_atom_site_U_iso_or_equiv
_atom_site_adp_type
_atom_site_occupancy
_atom_site_symmetry_multiplicity
_atom_site_calc_flag
_atom_site_refinement_flags
In In 0.303091(15) 0.185724(12) 0.226912(8) 0.02663(5) Uani 1 1 d .
N1 N 0.5084(2) 0.29024(18) 0.22087(11) 0.0328(4) Uani 1 1 d .
H1 H 0.488(3) 0.328(2) 0.1912(16) 0.038(7) Uiso 1 1 d .
N2 N 0.2490(2) 0.18324(17) 0.33939(10) 0.0324(4) Uani 1 1 d .
N3 N 0.2595(2) 0.01017(16) 0.25441(11) 0.0332(4) Uani 1 1 d .
N4 N 0.1446(2) 0.18662(16) 0.13353(11) 0.0292(3) Uani 1 1 d .
H4 H 0.068(3) 0.184(2) 0.1486(16) 0.038(7) Uiso 1 1 d .
C1 C 0.2256(3) -0.1209(2) 0.20326(14) 0.0414(5) Uani 1 1 d .
H1A H 0.2091 -0.1790 0.2360 0.050 Uiso 1 1 calc R
C2 C 0.2741(3) 0.2868(2) 0.41268(13) 0.0367(5) Uani 1 1 d .
H2A H 0.2015 0.2610 0.4443 0.044 Uiso 1 1 calc R
C3 C 0.2335(2) 0.0593(2) 0.32502(13) 0.0317(4) Uani 1 1 d .
C4 C 0.1907(3) -0.0205(2) 0.37961(16) 0.0435(5) Uani 1 1 d .
C5 C 0.1828(2) 0.28346(18) 0.09869(11) 0.0266(4) Uani 1 1 d .
C6 C 0.1279(2) 0.3903(2) 0.11563(13) 0.0324(4) Uani 1 1 d .
C7 C 0.1663(3) 0.4801(2) 0.07755(16) 0.0429(5) Uani 1 1 d .
H7A H 0.1270 0.5504 0.0871 0.051 Uiso 1 1 calc R
C8 C 0.2603(3) 0.4694(3) 0.02619(17) 0.0500(6) Uani 1 1 d .
H8A H 0.2858 0.5319 0.0009 0.060 Uiso 1 1 calc R
C9 C 0.3168(3) 0.3668(2) 0.01197(14) 0.0422(5) Uani 1 1 d .
H9A H 0.3831 0.3606 -0.0224 0.051 Uiso 1 1 calc R
C10 C 0.2793(2) 0.2724(2) 0.04664(12) 0.0306(4) Uani 1 1 d .
C11 C 0.6213(2) 0.3741(2) 0.28650(11) 0.0307(4) Uani 1 1 d .
C12 C 0.6495(2) 0.5066(2) 0.30539(12) 0.0334(4) Uani 1 1 d .
C13 C 0.7691(3) 0.5849(3) 0.36794(14) 0.0470(6) Uani 1 1 d .
H13A H 0.7892 0.6739 0.3808 0.056 Uiso 1 1 calc R
C14 C 0.8585(3) 0.5355(3) 0.41140(15) 0.0581(8) Uani 1 1 d .
H14A H 0.9409 0.5901 0.4529 0.070 Uiso 1 1 calc R
C15 C 0.8280(3) 0.4072(3) 0.39445(15) 0.0535(7) Uani 1 1 d .
H15A H 0.8891 0.3742 0.4256 0.064 Uiso 1 1 calc R
C16 C 0.7101(3) 0.3234(3) 0.33291(13) 0.0401(5) Uani 1 1 d .
C17 C 0.0474(4) 0.5412(3) 0.2218(2) 0.0706(9) Uani 1 1 d .
H17A H 0.0178 0.5887 0.1869 0.106 Uiso 1 1 calc R
H17B H 0.1525 0.5801 0.2494 0.106 Uiso 1 1 calc R
H17C H -0.0141 0.5423 0.2608 0.106 Uiso 1 1 calc R
C18 C 0.0253(3) 0.4045(2) 0.17202(15) 0.0390(5) Uani 1 1 d .
H18A H 0.0473 0.3571 0.2097 0.047 Uiso 1 1 calc R
C19 C -0.1362(3) 0.3440(3) 0.12698(19) 0.0551(7) Uani 1 1 d .
H19A H -0.1626 0.3901 0.0906 0.083 Uiso 1 1 calc R
H19B H -0.2006 0.3468 0.1647 0.083 Uiso 1 1 calc R
H19C H -0.1496 0.2559 0.0965 0.083 Uiso 1 1 calc R
C20 C 0.4805(4) 0.1803(3) -0.0002(2) 0.0652(8) Uani 1 1 d .
H20A H 0.4664 0.2021 -0.0495 0.098 Uiso 1 1 calc R
H20B H 0.5140 0.1040 -0.0089 0.098 Uiso 1 1 calc R
H20C H 0.5558 0.2502 0.0414 0.098 Uiso 1 1 calc R
C21 C 0.3342(2) 0.1564(2) 0.02538(13) 0.0355(5) Uani 1 1 d .
H21A H 0.3517 0.1305 0.0742 0.043 Uiso 1 1 calc R
C22 C 0.2144(4) 0.0471(3) -0.0377(2) 0.0698(10) Uani 1 1 d .
H22A H 0.1210 0.0338 -0.0199 0.105 Uiso 1 1 calc R
H22B H 0.2464 -0.0299 -0.0460 0.105 Uiso 1 1 calc R
H22C H 0.1987 0.0671 -0.0876 0.105 Uiso 1 1 calc R
C23 C 0.6184(4) 0.5881(3) 0.18940(17) 0.0587(7) Uani 1 1 d .
H23A H 0.7140 0.6541 0.2102 0.088 Uiso 1 1 calc R
H23B H 0.5491 0.6155 0.1560 0.088 Uiso 1 1 calc R
H23C H 0.6336 0.5101 0.1577 0.088 Uiso 1 1 calc R
C24 C 0.5542(3) 0.5643(2) 0.25787(14) 0.0395(5) Uani 1 1 d .
H24A H 0.4544 0.5003 0.2343 0.047 Uiso 1 1 calc R
C25 C 0.5278(4) 0.6833(3) 0.3074(2) 0.0678(9) Uani 1 1 d .
H25A H 0.6210 0.7522 0.3252 0.102 Uiso 1 1 calc R
H25B H 0.4939 0.6682 0.3537 0.102 Uiso 1 1 calc R
H25C H 0.4517 0.7064 0.2753 0.102 Uiso 1 1 calc R
C26 C 0.7538(5) 0.1303(4) 0.2478(2) 0.0818(11) Uani 1 1 d .
H26A H 0.7208 0.1561 0.2017 0.123 Uiso 1 1 calc R
H26B H 0.7250 0.0379 0.2326 0.123 Uiso 1 1 calc R
H26C H 0.8624 0.1635 0.2664 0.123 Uiso 1 1 calc R
C27 C 0.6817(3) 0.1816(3) 0.31344(17) 0.0517(6) Uani 1 1 d .
H27A H 0.5716 0.1424 0.2933 0.062 Uiso 1 1 calc R
C28 C 0.7302(5) 0.1394(4) 0.3849(2) 0.0850(12) Uani 1 1 d .
H28A H 0.8393 0.1647 0.4010 0.127 Uiso 1 1 calc R
H28B H 0.6919 0.0473 0.3705 0.127 Uiso 1 1 calc R
H28C H 0.6905 0.1791 0.4291 0.127 Uiso 1 1 calc R
C29 C 0.3593(4) -0.1326(3) 0.1692(2) 0.0691(10) Uani 1 1 d .
H29A H 0.3742 -0.0775 0.1359 0.104 Uiso 1 1 calc R
H29B H 0.3426 -0.2203 0.1371 0.104 Uiso 1 1 calc R
H29C H 0.4481 -0.1074 0.2126 0.104 Uiso 1 1 calc R
C30 C 0.0850(4) -0.1523(3) 0.1388(2) 0.0744(11) Uani 1 1 d .
H30A H 0.0018 -0.1413 0.1635 0.112 Uiso 1 1 calc R
H30B H 0.0617 -0.2401 0.1050 0.112 Uiso 1 1 calc R
H30C H 0.1010 -0.0958 0.1065 0.112 Uiso 1 1 calc R
C31 C 0.4319(3) 0.3217(3) 0.46244(15) 0.0483(6) Uani 1 1 d .
H31A H 0.4513 0.2467 0.4733 0.072 Uiso 1 1 calc R
H31B H 0.4433 0.3870 0.5127 0.072 Uiso 1 1 calc R
H31C H 0.5030 0.3539 0.4334 0.072 Uiso 1 1 calc R
C32 C 0.2456(3) 0.3988(2) 0.38858(15) 0.0457(6) Uani 1 1 d .
H32A H 0.3150 0.4230 0.3566 0.069 Uiso 1 1 calc R
H32B H 0.2605 0.4701 0.4363 0.069 Uiso 1 1 calc R
H32C H 0.1429 0.3751 0.3574 0.069 Uiso 1 1 calc R
C33 C 0.3146(4) -0.0834(3) 0.39612(19) 0.0588(8) Uani 1 1 d .
H33A H 0.2870 -0.1378 0.4285 0.088 Uiso 1 1 calc R
H33B H 0.4084 -0.0180 0.4246 0.088 Uiso 1 1 calc R
H33C H 0.3270 -0.1344 0.3457 0.088 Uiso 1 1 calc R
C34 C 0.0392(3) -0.1194(3) 0.3383(2) 0.0627(8) Uani 1 1 d .
H34A H 0.0455 -0.1723 0.2870 0.094 Uiso 1 1 calc R
H34B H -0.0373 -0.0765 0.3300 0.094 Uiso 1 1 calc R
H34C H 0.0130 -0.1724 0.3717 0.094 Uiso 1 1 calc R
C35 C 0.1728(4) 0.0535(3) 0.46055(17) 0.0584(7) Uani 1 1 d .
H35A H 0.0910 0.0912 0.4527 0.088 Uiso 1 1 calc R
H35B H 0.2655 0.1204 0.4889 0.088 Uiso 1 1 calc R
H35C H 0.1504 -0.0039 0.4918 0.088 Uiso 1 1 calc R

loop_
_atom_site_aniso_label
_atom_site_aniso_U_11
_atom_site_aniso_U_22
_atom_site_aniso_U_33
_atom_site_aniso_U_23
_atom_site_aniso_U_13
_atom_site_aniso_U_12
In 0.03058(8) 0.02562(8) 0.02595(8) 0.01156(5) 0.00680(5) 0.00818(5)
N1 0.0324(9) 0.0377(9) 0.0269(8) 0.0165(7) 0.0027(7) 0.0029(7)
N2 0.0391(10) 0.0322(9) 0.0293(8) 0.0128(7) 0.0128(7) 0.0100(7)
N3 0.0415(10) 0.0273(8) 0.0365(9) 0.0150(7) 0.0134(8) 0.0117(7)
N4 0.0253(8) 0.0309(9) 0.0342(9) 0.0150(7) 0.0078(7) 0.0075(7)
C1 0.0605(15) 0.0254(10) 0.0418(12) 0.0134(9) 0.0128(11) 0.0148(10)
C2 0.0443(12) 0.0390(11) 0.0308(10) 0.0107(9) 0.0160(9) 0.0151(10)
C3 0.0324(10) 0.0344(10) 0.0345(10) 0.0169(8) 0.0109(8) 0.0120(8)
C4 0.0504(14) 0.0461(13) 0.0503(14) 0.0306(11) 0.0244(11) 0.0185(11)
C5 0.0256(9) 0.0283(9) 0.0256(9) 0.0110(7) 0.0020(7) 0.0069(7)
C6 0.0304(10) 0.0329(10) 0.0366(10) 0.0142(8) 0.0074(8) 0.0104(8)
C7 0.0460(13) 0.0389(12) 0.0564(14) 0.0267(11) 0.0153(11) 0.0205(10)
C8 0.0549(15) 0.0547(15) 0.0604(16) 0.0416(13) 0.0223(12) 0.0202(12)
C9 0.0429(13) 0.0570(15) 0.0393(12) 0.0272(11) 0.0188(10) 0.0181(11)
C10 0.0302(10) 0.0352(10) 0.0265(9) 0.0104(8) 0.0046(7) 0.0103(8)
C11 0.0257(9) 0.0440(11) 0.0239(9) 0.0130(8) 0.0085(7) 0.0080(8)
C12 0.0286(10) 0.0420(11) 0.0274(9) 0.0084(8) 0.0095(8) 0.0068(9)
C13 0.0380(12) 0.0531(15) 0.0368(12) 0.0018(11) 0.0077(10) 0.0031(11)
C14 0.0367(13) 0.087(2) 0.0311(12) 0.0038(13) -0.0031(10) 0.0062(13)
C15 0.0389(13) 0.090(2) 0.0352(12) 0.0272(13) 0.0025(10) 0.0214(14)
C16 0.0321(11) 0.0638(15) 0.0322(11) 0.0235(10) 0.0101(8) 0.0168(10)
C17 0.081(2) 0.0492(16) 0.082(2) 0.0043(15) 0.0445(19) 0.0216(16)
C18 0.0416(12) 0.0371(11) 0.0471(13) 0.0171(10) 0.0175(10) 0.0183(10)
C19 0.0395(14) 0.0651(18) 0.0731(19) 0.0334(15) 0.0210(13) 0.0197(13)
C20 0.0559(17) 0.072(2) 0.086(2) 0.0280(17) 0.0392(16) 0.0352(16)
C21 0.0342(11) 0.0431(12) 0.0298(10) 0.0083(9) 0.0078(8) 0.0158(9)
C22 0.0587(18) 0.0534(17) 0.0682(19) -0.0184(15) -0.0105(15) 0.0212(14)
C23 0.0682(19) 0.075(2) 0.0474(15) 0.0303(14) 0.0206(13) 0.0297(16)
C24 0.0369(11) 0.0383(12) 0.0409(12) 0.0108(9) 0.0077(9) 0.0092(9)
C25 0.094(3) 0.0653(19) 0.0621(19) 0.0224(15) 0.0328(17) 0.0446(18)
C26 0.121(3) 0.064(2) 0.088(3) 0.0373(19) 0.058(2) 0.041(2)
C27 0.0461(14) 0.0672(17) 0.0576(16) 0.0393(14) 0.0119(12) 0.0236(13)
C28 0.094(3) 0.117(3) 0.093(3) 0.078(3) 0.039(2) 0.061(3)
C29 0.110(3) 0.0396(14) 0.076(2) 0.0188(14) 0.059(2) 0.0303(16)
C30 0.093(3) 0.0379(14) 0.070(2) 0.0105(14) -0.0212(18) 0.0117(15)
C31 0.0504(15) 0.0564(15) 0.0338(12) 0.0102(11) 0.0087(10) 0.0125(12)
C32 0.0614(16) 0.0381(12) 0.0403(12) 0.0095(10) 0.0171(11) 0.0193(11)
C33 0.079(2) 0.0718(19) 0.0596(17) 0.0484(15) 0.0329(15) 0.0431(17)
C34 0.0578(17) 0.0506(16) 0.088(2) 0.0327(16) 0.0364(16) 0.0053(13)
C35 0.079(2) 0.0660(18) 0.0547(16) 0.0375(14) 0.0421(15) 0.0273(16)

loop_
_atom_type_symbol
_atom_type_description
_atom_type_scat_dispersion_real
_atom_type_scat_dispersion_imag
_atom_type_scat_source
C C 0.0033 0.0016 'International Tables Vol C Tables 4.2.6.8 and 6.1.1.4'
H H 0.0000 0.0000 'International Tables Vol C Tables 4.2.6.8 and 6.1.1.4'
N N 0.0061 0.0033 'International Tables Vol C Tables 4.2.6.8 and 6.1.1.4'
In In -0.7276 1.3100 'International Tables Vol C Tables 4.2.6.8 and 6.1.1.4'

loop_
_geom_angle_atom_site_label_1
_geom_angle_atom_site_label_2
_geom_angle_atom_site_label_3
_geom_angle
N4 In N1 107.61(7)
N4 In N3 113.88(7)
N1 In N3 125.83(8)
N4 In N2 120.83(7)
N1 In N2 121.82(7)
N3 In N2 60.91(7)
C11 N1 In 125.34(14)
C3 N2 C2 132.44(18)
C3 N2 In 94.11(12)
C2 N2 In 130.32(14)
C3 N3 C1 131.90(19)
C3 N3 In 94.74(13)
C1 N3 In 130.98(14)
C5 N4 In 117.23(13)
N3 C1 C29 107.3(2)
N3 C1 C30 109.4(2)
C29 C1 C30 112.2(3)
N2 C2 C31 111.32(19)
N2 C2 C32 107.05(18)
C31 C2 C32 110.6(2)
N3 C3 N2 110.23(18)
N3 C3 C4 122.61(19)
N2 C3 C4 127.16(19)
C35 C4 C34 105.9(2)
C35 C4 C33 106.9(2)
C34 C4 C33 111.5(2)
C35 C4 C3 115.3(2)
C34 C4 C3 108.9(2)
C33 C4 C3 108.34(19)
C10 C5 N4 118.34(18)
C10 C5 C6 119.95(18)
N4 C5 C6 121.71(18)
C7 C6 C5 118.7(2)
C7 C6 C18 120.5(2)
C5 C6 C18 120.73(19)
C8 C7 C6 121.5(2)
C9 C8 C7 119.3(2)
C8 C9 C10 121.8(2)
C9 C10 C5 118.7(2)
C9 C10 C21 120.6(2)
C5 C10 C21 120.64(19)
N1 C11 C12 121.56(19)
N1 C11 C16 118.6(2)
C12 C11 C16 119.9(2)
C13 C12 C11 118.8(2)
C13 C12 C24 119.9(2)
C11 C12 C24 121.22(19)
C14 C13 C12 121.3(3)
C15 C14 C13 119.7(2)
C14 C15 C16 122.1(2)
C15 C16 C11 118.2(2)
C15 C16 C27 121.2(2)
C11 C16 C27 120.6(2)
C6 C18 C19 110.4(2)
C6 C18 C17 114.1(2)
C19 C18 C17 110.2(2)
C10 C21 C20 113.4(2)
C10 C21 C22 110.4(2)
C20 C21 C22 111.0(2)
C23 C24 C25 110.5(2)
C23 C24 C12 111.0(2)
C25 C24 C12 113.9(2)
C26 C27 C16 111.3(2)
C26 C27 C28 109.7(3)
C16 C27 C28 114.0(3)

loop_
_geom_bond_atom_site_label_1
_geom_bond_atom_site_label_2
_geom_bond_distance
In N4 2.0713(17)
In N1 2.0720(18)
In N3 2.1602(17)
In N2 2.1667(17)
N1 C11 1.409(3)
N2 C3 1.343(3)
N2 C2 1.464(3)
N3 C3 1.331(3)
N3 C1 1.469(3)
N4 C5 1.417(3)
C1 C29 1.510(4)
C1 C30 1.522(4)
C2 C31 1.521(3)
C2 C32 1.524(3)
C3 C4 1.546(3)
C4 C35 1.534(4)
C4 C34 1.538(4)
C4 C33 1.543(4)
C5 C10 1.410(3)
C5 C6 1.417(3)
C6 C7 1.392(3)
C6 C18 1.516(3)
C7 C8 1.383(4)
C8 C9 1.382(4)
C9 C10 1.391(3)
C10 C21 1.516(3)
C11 C12 1.415(3)
C11 C16 1.415(3)
C12 C13 1.395(3)
C12 C24 1.520(3)
C13 C14 1.376(4)
C14 C15 1.370(5)
C15 C16 1.395(4)
C16 C27 1.517(4)
C17 C18 1.531(4)
C18 C19 1.517(4)
C20 C21 1.518(3)
C21 C22 1.525(3)
C23 C24 1.515(4)
C24 C25 1.516(4)
C26 C27 1.509(5)
C27 C28 1.529(4)

loop_
_geom_torsion_atom_site_label_1
_geom_torsion_atom_site_label_2
_geom_torsion_atom_site_label_3
_geom_torsion_atom_site_label_4
_geom_torsion
N4 In N1 C11 140.33(18)
N3 In N1 C11 -80.8(2)
N2 In N1 C11 -5.7(2)
N4 In N2 C3 101.63(13)
N1 In N2 C3 -116.65(13)
N3 In N2 C3 -0.34(12)
N4 In N2 C2 -96.85(19)
N1 In N2 C2 44.9(2)
N3 In N2 C2 161.2(2)
N4 In N3 C3 -112.93(13)
N1 In N3 C3 110.38(14)
N2 In N3 C3 0.35(12)
N4 In N3 C1 50.8(2)
N1 In N3 C1 -85.9(2)
N2 In N3 C1 164.0(2)
N1 In N4 C5 -20.07(17)
N3 In N4 C5 -164.38(14)
N2 In N4 C5 126.41(14)
C3 N3 C1 C29 -139.0(3)
In N3 C1 C29 63.1(3)
C3 N3 C1 C30 99.0(3)
In N3 C1 C30 -58.9(3)
C3 N2 C2 C31 72.1(3)
In N2 C2 C31 -82.5(2)
C3 N2 C2 C32 -167.0(2)
In N2 C2 C32 38.4(3)
C1 N3 C3 N2 -164.0(2)
In N3 C3 N2 -0.52(18)
C1 N3 C3 C4 15.7(4)
In N3 C3 C4 179.12(18)
C2 N2 C3 N3 -160.4(2)
In N2 C3 N3 0.52(18)
C2 N2 C3 C4 20.0(4)
In N2 C3 C4 -179.1(2)
N3 C3 C4 C35 177.0(2)
N2 C3 C4 C35 -3.5(4)
N3 C3 C4 C34 -64.2(3)
N2 C3 C4 C34 115.3(3)
N3 C3 C4 C33 57.2(3)
N2 C3 C4 C33 -123.2(3)
In N4 C5 C10 76.8(2)
In N4 C5 C6 -102.50(19)
C10 C5 C6 C7 2.6(3)
N4 C5 C6 C7 -178.1(2)
C10 C5 C6 C18 -179.43(19)
N4 C5 C6 C18 -0.2(3)
C5 C6 C7 C8 -2.3(4)
C18 C6 C7 C8 179.7(2)
C6 C7 C8 C9 0.4(4)
C7 C8 C9 C10 1.4(4)
C8 C9 C10 C5 -1.1(4)
C8 C9 C10 C21 175.6(2)
N4 C5 C10 C9 179.76(19)
C6 C5 C10 C9 -0.9(3)
N4 C5 C10 C21 3.1(3)
C6 C5 C10 C21 -177.62(18)
In N1 C11 C12 -104.0(2)
In N1 C11 C16 77.6(2)
N1 C11 C12 C13 -175.8(2)
C16 C11 C12 C13 2.5(3)
N1 C11 C12 C24 2.9(3)
C16 C11 C12 C24 -178.7(2)
C11 C12 C13 C14 -0.4(4)
C24 C12 C13 C14 -179.2(2)
C12 C13 C14 C15 -1.6(4)
C13 C14 C15 C16 1.4(4)
C14 C15 C16 C11 0.7(4)
C14 C15 C16 C27 177.9(3)
N1 C11 C16 C15 175.7(2)
C12 C11 C16 C15 -2.7(3)
N1 C11 C16 C27 -1.4(3)
C12 C11 C16 C27 -179.9(2)
C7 C6 C18 C19 88.2(3)
C5 C6 C18 C19 -89.8(3)
C7 C6 C18 C17 -36.5(3)
C5 C6 C18 C17 145.6(2)
C9 C10 C21 C20 27.9(3)
C5 C10 C21 C20 -155.4(2)
C9 C10 C21 C22 -97.4(3)
C5 C10 C21 C22 79.2(3)
C13 C12 C24 C23 88.1(3)
C11 C12 C24 C23 -90.7(3)
C13 C12 C24 C25 -37.4(3)
C11 C12 C24 C25 143.8(2)
C15 C16 C27 C26 -95.0(3)
C11 C16 C27 C26 82.0(3)
C15 C16 C27 C28 29.7(4)
C11 C16 C27 C28 -153.2(2)
